data_7241006
loop_
_publ_author_name
'Bieszczad, Bartosz'
'Pawl\;edzio, Sylwia'
'Polak, Katarzyna'
'Antonowicz, Jerzy'
'Mieczkowski, Adam'
'Trzybi\'nski, Damian'

_publ_section_title
;
 Influence of halogen size on the supramolecular and energy landscape of
 the THF solvates of the halogen derivatives of dianthranilide
;
_journal_name_full CrystEngComm
_journal_paper_doi 10.1039/D0CE00525H
_journal_year 2020
_chemical_formula_moiety 'C14 H8 Cl2 N2 O2, C4 H8 O'
_chemical_formula_sum 'C18 H16 Cl2 N2 O3'
_chemical_formula_weight 379.23
_space_group_crystal_system orthorhombic
_space_group_IT_number 61
_space_group_name_Hall '-P 2ac 2ab'
_space_group_name_H-M_alt 'P b c a'
_atom_sites_solution_hydrogens mixed
_atom_sites_solution_primary direct
_audit_creation_date 2020-03-16
_audit_creation_method
;
Olex2 1.2
(compiled 2015.01.26 svn.r3150 for OlexSys, GUI svn.r4998)
;
_audit_update_record
;
2020-04-06 deposited with the CCDC.	2020-07-10 downloaded from the CCDC.
;
_cell_angle_alpha 90
_cell_angle_beta 90
_cell_angle_gamma 90
_cell_formula_units_Z 8
_cell_length_a 10.6078(5)
_cell_length_b 10.7273(4)
_cell_length_c 31.0150(11)
_cell_measurement_reflns_used 2392
_cell_measurement_temperature 100(2)
_cell_measurement_theta_max 71.2210
_cell_measurement_theta_min 5.6910
_cell_volume 3529.3(2)
_computing_cell_refinement 'CrysAlisPro 1.171.38.43d (Rigaku OD, 2015)'
_computing_data_collection 'CrysAlisPro 1.171.38.43d (Rigaku OD, 2015)'
_computing_data_reduction 'CrysAlisPro 1.171.38.43d (Rigaku OD, 2015)'
_computing_molecular_graphics 'Olex2 (Dolomanov et al., 2009)'
_computing_publication_material 'Olex2 (Dolomanov et al., 2009)'
_computing_structure_refinement 'ShelXL (Sheldrick, 2008)'
_computing_structure_solution 'ShelXT (Sheldrick, 2015)'
_diffrn_ambient_environment N~2~
_diffrn_ambient_temperature 100(2)
_diffrn_detector 'CCD plate'
_diffrn_detector_area_resol_mean 10.4391
_diffrn_detector_type Atlas
_diffrn_measured_fraction_theta_full 1.000
_diffrn_measured_fraction_theta_max 1.000
_diffrn_measurement_device 'four-circle diffractometer'
_diffrn_measurement_device_type 'SuperNova, Dual, Cu at zero, Atlas'
_diffrn_measurement_method '\w scans'
_diffrn_orient_matrix_type 'CrysAlisPro convention (1999,Acta A55,543-557)'
_diffrn_orient_matrix_UB_11 -0.0631265000
_diffrn_orient_matrix_UB_12 0.0953869000
_diffrn_orient_matrix_UB_13 -0.0301431000
_diffrn_orient_matrix_UB_21 -0.1145100000
_diffrn_orient_matrix_UB_22 -0.0871269000
_diffrn_orient_matrix_UB_23 -0.0048016000
_diffrn_orient_matrix_UB_31 -0.0628285000
_diffrn_orient_matrix_UB_32 0.0627840000
_diffrn_orient_matrix_UB_33 0.0392452000
_diffrn_radiation_monochromator mirror
_diffrn_radiation_probe x-ray
_diffrn_radiation_type CuK\a
_diffrn_radiation_wavelength 1.54184
_diffrn_reflns_av_R_equivalents 0.0306
_diffrn_reflns_av_unetI/netI 0.0380
_diffrn_reflns_Laue_measured_fraction_full 1.000
_diffrn_reflns_Laue_measured_fraction_max 1.000
_diffrn_reflns_limit_h_max 12
_diffrn_reflns_limit_h_min -12
_diffrn_reflns_limit_k_max 12
_diffrn_reflns_limit_k_min -12
_diffrn_reflns_limit_l_max 37
_diffrn_reflns_limit_l_min -22
_diffrn_reflns_number 7516
_diffrn_reflns_point_group_measured_fraction_full 1.000
_diffrn_reflns_point_group_measured_fraction_max 1.000
_diffrn_reflns_theta_full 67.074
_diffrn_reflns_theta_max 67.074
_diffrn_reflns_theta_min 2.850
_diffrn_source 'micro-focus sealed X-ray tube'
_diffrn_source_type 'SuperNova (Cu) X-ray Source'
_exptl_absorpt_coefficient_mu 3.483
_exptl_absorpt_correction_T_max 1.000
_exptl_absorpt_correction_T_min 0.544
_exptl_absorpt_correction_type gaussian
_exptl_absorpt_process_details
;
CrysAlisPro 1.171.38.43d (Rigaku Oxford Diffraction, 2015)
Numerical absorption correction based on gaussian integration over
			a multifaceted crystal model
Empirical absorption correction using spherical harmonics,
 implemented in SCALE3 ABSPACK scaling algorithm.
;
_exptl_crystal_colour colourless
_exptl_crystal_colour_primary colourless
_exptl_crystal_density_diffrn 1.427
_exptl_crystal_description needle
_exptl_crystal_F_000 1568
_exptl_crystal_size_max 0.30
_exptl_crystal_size_mid 0.07
_exptl_crystal_size_min 0.05
_refine_diff_density_max 1.462
_refine_diff_density_min -0.956
_refine_diff_density_rms 0.089
_refine_ls_extinction_method none
_refine_ls_goodness_of_fit_ref 1.050
_refine_ls_hydrogen_treatment mixed
_refine_ls_matrix_type full
_refine_ls_number_parameters 233
_refine_ls_number_reflns 3152
_refine_ls_number_restraints 38
_refine_ls_restrained_S_all 1.091
_refine_ls_R_factor_all 0.0755
_refine_ls_R_factor_gt 0.0617
_refine_ls_shift/su_max 0.000
_refine_ls_shift/su_mean 0.000
_refine_ls_structure_factor_coef Fsqd
_refine_ls_weighting_details 'w=1/[\s^2^(Fo^2^)+(0.0916P)^2^+8.3758P] where P=(Fo^2^+2Fc^2^)/3'
_refine_ls_weighting_scheme calc
_refine_ls_wR_factor_gt 0.1646
_refine_ls_wR_factor_ref 0.1764
_reflns_Friedel_coverage 0.000
_reflns_number_gt 2558
_reflns_number_total 3152
_reflns_threshold_expression 'I > 2\s(I)'
_cod_data_source_file d0ce00525h2.cif
_cod_data_source_block 2018_01_25_dt_bbcl2thf_n
_cod_database_code 7241006
_shelx_space_group_comment
;
The symmetry employed for this shelxl refinement is uniquely defined
by the following loop, which should always be used as a source of
symmetry information in preference to the above space-group names.
They are only intended as comments.
;
_reflns_odcompleteness_completeness 99.83
_reflns_odcompleteness_iscentric 1
_reflns_odcompleteness_theta 66.97
_olex2_refinement_description
;
1. Fixed Uiso
 At 1.2 times of:
  All C(H) groups, All C(H,H) groups, All N(H) groups
2. Restrained distances
 C16-C17
 1.54 with sigma of 0.02
 N1-H1
 0.87 with sigma of 0.01
3. Uiso/Uaniso restraints and constraints
Uanis(C17) \\sim Ueq: with sigma of 0.002 and sigma for terminal atoms of 0.004
4. Rigid body (RIGU) restrains
 C17, C18, O3, C15, C16
 with sigma for 1-2 distances of 0.001 and sigma for 1-3 distances of 0.001
5.a Secondary CH2 refined with riding coordinates:
 C15(H15A,H15B), C16(H16A,H16B), C17(H17A,H17B), C18(H18A,H18B)
5.b Aromatic/amide H refined with riding coordinates:
 C7(H7), C9(H9), C10(H10), C11(H11), C13(H13), C14(H14)
;
_shelx_shelxl_version_number 2014/7
_olex2_submission_special_instructions 'No special instructions were received'
_oxdiff_exptl_absorpt_empirical_details
;
Empirical correction (ABSPACK) includes:
- Absorption correction using spherical harmonics
- Frame scaling
;
_oxdiff_exptl_absorpt_empirical_full_max 1.517
_oxdiff_exptl_absorpt_empirical_full_min 0.634

loop_
_space_group_symop_operation_xyz
'x, y, z'
'-x+1/2, -y, z+1/2'
'-x, y+1/2, -z+1/2'
'x+1/2, -y+1/2, -z'
'-x, -y, -z'
'x-1/2, y, -z-1/2'
'x, -y-1/2, z-1/2'
'-x-1/2, y-1/2, z'

loop_
_atom_site_label
_atom_site_type_symbol
_atom_site_fract_x
_atom_site_fract_y
_atom_site_fract_z
_atom_site_U_iso_or_equiv
_atom_site_adp_type
_atom_site_occupancy
_atom_site_site_symmetry_order
_atom_site_calc_flag
_atom_site_refinement_flags_posn
_atom_site_refinement_flags_adp
_atom_site_refinement_flags_occupancy
_atom_site_disorder_assembly
_atom_site_disorder_group
C1 C 0.6600(3) 0.1696(3) 0.40382(11) 0.0163(7) Uani 1 1 d . . . . .
C2 C 0.5491(3) 0.2272(3) 0.42596(10) 0.0155(7) Uani 1 1 d . . . . .
C3 C 0.5200(3) 0.3539(3) 0.42232(10) 0.0150(7) Uani 1 1 d . . . . .
C4 C 0.5909(3) 0.4311(3) 0.35180(10) 0.0154(7) Uani 1 1 d . . . . .
C5 C 0.5242(3) 0.3277(3) 0.32907(10) 0.0162(7) Uani 1 1 d . . . . .
C6 C 0.5621(3) 0.2029(3) 0.33197(10) 0.0157(7) Uani 1 1 d . . . . .
C7 C 0.4800(3) 0.1523(3) 0.45407(10) 0.0185(7) Uani 1 1 d . . . . .
H7 H 0.4986 0.0680 0.4567 0.022 Uiso 1 1 calc R . . . .
C8 C 0.3837(3) 0.2045(3) 0.47793(11) 0.0191(7) Uani 1 1 d . . . . .
C9 C 0.3562(4) 0.3303(3) 0.47600(11) 0.0217(8) Uani 1 1 d . . . . .
H9 H 0.2931 0.3643 0.4932 0.026 Uiso 1 1 calc R . . . .
C10 C 0.4250(3) 0.4052(3) 0.44782(11) 0.0194(7) Uani 1 1 d . . . . .
H10 H 0.4074 0.4900 0.4460 0.023 Uiso 1 1 calc R . . . .
C11 C 0.4334(3) 0.3618(3) 0.29860(11) 0.0191(7) Uani 1 1 d . . . . .
H11 H 0.4073 0.4443 0.2964 0.023 Uiso 1 1 calc R . . . .
C12 C 0.3826(3) 0.2720(4) 0.27171(11) 0.0221(8) Uani 1 1 d . . . . .
C13 C 0.4213(4) 0.1488(4) 0.27378(11) 0.0253(8) Uani 1 1 d . . . . .
H13 H 0.3873 0.0895 0.2552 0.030 Uiso 1 1 calc R . . . .
C14 C 0.5116(3) 0.1153(3) 0.30398(11) 0.0212(7) Uani 1 1 d . . . . .
H14 H 0.5386 0.0329 0.3055 0.025 Uiso 1 1 calc R . . . .
Cl1 Cl 0.29840(9) 0.10905(8) 0.51269(3) 0.0262(3) Uani 1 1 d . . . . .
Cl2 Cl 0.27108(10) 0.31894(10) 0.23425(3) 0.0355(3) Uani 1 1 d . . . . .
N1 N 0.5925(3) 0.4333(3) 0.39502(9) 0.0162(6) Uani 1 1 d D . . . .
H1 H 0.634(3) 0.491(3) 0.4081(11) 0.019 Uiso 1 1 d DR . . . .
N2 N 0.6613(3) 0.1664(3) 0.36006(9) 0.0164(6) Uani 1 1 d . . . . .
H2 H 0.722(4) 0.123(4) 0.3481(14) 0.021(11) Uiso 1 1 d . . . . .
O1 O 0.7441(2) 0.1221(2) 0.42554(7) 0.0180(5) Uani 1 1 d . . . . .
O2 O 0.6425(2) 0.5126(2) 0.32965(7) 0.0202(5) Uani 1 1 d . . . . .
C15 C 0.0489(5) 0.2692(5) 0.41827(18) 0.0511(11) Uani 1 1 d . U . . .
H15A H 0.0869 0.3287 0.4379 0.061 Uiso 1 1 calc R . . . .
H15B H -0.0229 0.2313 0.4325 0.061 Uiso 1 1 calc R . . . .
C16 C 0.0081(7) 0.3328(6) 0.37817(18) 0.0665(16) Uani 1 1 d D U . . .
H16A H -0.0790 0.3126 0.3716 0.080 Uiso 1 1 calc R . . . .
H16B H 0.0156 0.4225 0.3812 0.080 Uiso 1 1 calc R . . . .
C17 C 0.0911(7) 0.2875(7) 0.3444(2) 0.0779(15) Uani 1 1 d D U . . .
H17A H 0.1317 0.3566 0.3297 0.093 Uiso 1 1 calc R . . . .
H17B H 0.0442 0.2392 0.3234 0.093 Uiso 1 1 calc R . . . .
C18 C 0.1869(6) 0.2077(6) 0.3667(2) 0.0637(14) Uani 1 1 d . U . . .
H18A H 0.2030 0.1327 0.3502 0.076 Uiso 1 1 calc R . . . .
H18B H 0.2655 0.2527 0.3701 0.076 Uiso 1 1 calc R . . . .
O3 O 0.1368(4) 0.1777(4) 0.40665(14) 0.0622(10) Uani 1 1 d . U . . .

loop_
_atom_site_aniso_label
_atom_site_aniso_U_11
_atom_site_aniso_U_22
_atom_site_aniso_U_33
_atom_site_aniso_U_23
_atom_site_aniso_U_13
_atom_site_aniso_U_12
C1 0.0220(17) 0.0108(14) 0.0160(16) -0.0001(13) -0.0001(13) -0.0014(14)
C2 0.0189(15) 0.0157(16) 0.0120(14) -0.0004(13) -0.0013(13) 0.0010(13)
C3 0.0180(16) 0.0154(15) 0.0115(15) 0.0002(13) -0.0011(13) -0.0013(13)
C4 0.0166(15) 0.0147(15) 0.0149(16) -0.0005(13) -0.0015(13) 0.0005(13)
C5 0.0190(16) 0.0161(16) 0.0135(15) -0.0015(13) -0.0006(13) -0.0006(14)
C6 0.0188(16) 0.0165(15) 0.0118(15) 0.0023(13) 0.0013(12) -0.0009(14)
C7 0.0275(17) 0.0125(15) 0.0156(16) 0.0000(13) -0.0011(14) 0.0003(14)
C8 0.0238(17) 0.0176(16) 0.0160(16) 0.0032(14) 0.0032(14) -0.0051(15)
C9 0.0273(18) 0.0203(17) 0.0175(16) -0.0011(14) 0.0074(15) 0.0053(15)
C10 0.0270(17) 0.0111(15) 0.0202(17) -0.0003(13) 0.0015(15) 0.0015(14)
C11 0.0218(16) 0.0188(16) 0.0167(16) 0.0019(14) -0.0021(14) 0.0016(14)
C12 0.0223(17) 0.0276(19) 0.0163(17) 0.0007(15) -0.0068(14) -0.0016(15)
C13 0.032(2) 0.0247(18) 0.0188(17) -0.0055(15) -0.0030(16) -0.0081(17)
C14 0.0279(18) 0.0162(16) 0.0196(17) 0.0000(14) 0.0030(15) -0.0025(15)
Cl1 0.0352(5) 0.0185(4) 0.0248(5) 0.0023(3) 0.0133(4) -0.0036(4)
Cl2 0.0367(5) 0.0412(6) 0.0287(5) -0.0016(4) -0.0194(4) 0.0023(5)
N1 0.0226(14) 0.0119(12) 0.0140(13) -0.0002(11) 0.0002(12) -0.0024(12)
N2 0.0196(14) 0.0180(14) 0.0118(13) -0.0002(11) 0.0018(11) 0.0043(12)
O1 0.0225(12) 0.0174(11) 0.0140(11) 0.0012(10) -0.0014(10) 0.0049(10)
O2 0.0269(13) 0.0180(12) 0.0156(11) 0.0030(10) -0.0006(10) -0.0066(11)
C15 0.050(2) 0.044(2) 0.0593(19) 0.0094(16) 0.0024(16) 0.0043(19)
C16 0.071(3) 0.070(3) 0.058(2) 0.0161(19) 0.0072(18) 0.023(3)
C17 0.081(2) 0.080(2) 0.0719(17) 0.0113(14) 0.0111(14) 0.0188(16)
C18 0.060(2) 0.059(3) 0.072(2) 0.0135(19) 0.0155(17) 0.008(2)
O3 0.060(2) 0.0528(18) 0.0735(19) 0.0154(15) 0.0139(15) 0.0106(16)

loop_
_atom_type_symbol
_atom_type_description
_atom_type_scat_dispersion_real
_atom_type_scat_dispersion_imag
_atom_type_scat_source
C C 0.0181 0.0091 'International Tables Vol C Tables 4.2.6.8 and 6.1.1.4'
H H 0.0000 0.0000 'International Tables Vol C Tables 4.2.6.8 and 6.1.1.4'
Cl Cl 0.3639 0.7018 'International Tables Vol C Tables 4.2.6.8 and 6.1.1.4'
N N 0.0311 0.0180 'International Tables Vol C Tables 4.2.6.8 and 6.1.1.4'
O O 0.0492 0.0322 'International Tables Vol C Tables 4.2.6.8 and 6.1.1.4'

loop_
_geom_angle_atom_site_label_1
_geom_angle_atom_site_label_2
_geom_angle_atom_site_label_3
_geom_angle
_geom_angle_site_symmetry_1
_geom_angle_site_symmetry_3
_geom_angle_publ_flag
N2 C1 C2 118.5(3) . . ?
O1 C1 C2 119.4(3) . . ?
O1 C1 N2 122.0(3) . . ?
C3 C2 C1 122.6(3) . . ?
C7 C2 C1 117.6(3) . . ?
C7 C2 C3 119.6(3) . . ?
C2 C3 N1 120.6(3) . . ?
C10 C3 C2 119.9(3) . . ?
C10 C3 N1 119.4(3) . . ?
N1 C4 C5 119.4(3) . . ?
O2 C4 C5 118.1(3) . . ?
O2 C4 N1 122.4(3) . . ?
C6 C5 C4 123.0(3) . . ?
C11 C5 C4 116.9(3) . . ?
C11 C5 C6 119.4(3) . . ?
C5 C6 N2 121.0(3) . . ?
C14 C6 C5 119.8(3) . . ?
C14 C6 N2 118.9(3) . . ?
C2 C7 H7 120.3 . . ?
C8 C7 C2 119.5(3) . . ?
C8 C7 H7 120.3 . . ?
C7 C8 C9 121.9(3) . . ?
C7 C8 Cl1 118.6(3) . . ?
C9 C8 Cl1 119.4(3) . . ?
C8 C9 H9 120.6 . . ?
C8 C9 C10 118.7(3) . . ?
C10 C9 H9 120.6 . . ?
C3 C10 H10 119.8 . . ?
C9 C10 C3 120.4(3) . . ?
C9 C10 H10 119.8 . . ?
C5 C11 H11 120.2 . . ?
C12 C11 C5 119.6(3) . . ?
C12 C11 H11 120.2 . . ?
C11 C12 C13 121.4(3) . . ?
C11 C12 Cl2 117.9(3) . . ?
C13 C12 Cl2 120.7(3) . . ?
C12 C13 H13 120.5 . . ?
C12 C13 C14 118.9(3) . . ?
C14 C13 H13 120.6 . . ?
C6 C14 C13 120.9(3) . . ?
C6 C14 H14 119.5 . . ?
C13 C14 H14 119.5 . . ?
C3 N1 H1 115(3) . . ?
C4 N1 C3 125.2(3) . . ?
C4 N1 H1 119(3) . . ?
C1 N2 C6 126.7(3) . . ?
C1 N2 H2 116(3) . . ?
C6 N2 H2 116(3) . . ?
H15A C15 H15B 108.5 . . ?
C16 C15 H15A 110.2 . . ?
C16 C15 H15B 110.2 . . ?
O3 C15 H15A 110.2 . . ?
O3 C15 H15B 110.2 . . ?
O3 C15 C16 107.5(5) . . ?
C15 C16 H16A 110.5 . . ?
C15 C16 H16B 110.5 . . ?
H16A C16 H16B 108.7 . . ?
C17 C16 C15 105.9(5) . . ?
C17 C16 H16A 110.5 . . ?
C17 C16 H16B 110.5 . . ?
C16 C17 H17A 110.6 . . ?
C16 C17 H17B 110.6 . . ?
C16 C17 C18 105.5(5) . . ?
H17A C17 H17B 108.8 . . ?
C18 C17 H17A 110.6 . . ?
C18 C17 H17B 110.6 . . ?
C17 C18 H18A 110.4 . . ?
C17 C18 H18B 110.4 . . ?
H18A C18 H18B 108.6 . . ?
O3 C18 C17 106.6(5) . . ?
O3 C18 H18A 110.4 . . ?
O3 C18 H18B 110.4 . . ?
C18 O3 C15 108.8(4) . . ?

loop_
_geom_bond_atom_site_label_1
_geom_bond_atom_site_label_2
_geom_bond_distance
_geom_bond_site_symmetry_2
_geom_bond_publ_flag
C1 C2 1.495(5) . ?
C1 N2 1.358(4) . ?
C1 O1 1.229(4) . ?
C2 C3 1.399(5) . ?
C2 C7 1.394(5) . ?
C3 C10 1.394(5) . ?
C3 N1 1.427(4) . ?
C4 C5 1.493(4) . ?
C4 N1 1.341(4) . ?
C4 O2 1.239(4) . ?
C5 C6 1.402(5) . ?
C5 C11 1.398(5) . ?
C6 C14 1.387(5) . ?
C6 N2 1.421(4) . ?
C7 H7 0.9300 . ?
C7 C8 1.380(5) . ?
C8 C9 1.382(5) . ?
C8 Cl1 1.740(3) . ?
C9 H9 0.9300 . ?
C9 C10 1.394(5) . ?
C10 H10 0.9300 . ?
C11 H11 0.9300 . ?
C11 C12 1.384(5) . ?
C12 C13 1.385(5) . ?
C12 Cl2 1.733(3) . ?
C13 H13 0.9300 . ?
C13 C14 1.387(5) . ?
C14 H14 0.9300 . ?
N1 H1 0.867(10) . ?
N2 H2 0.88(4) . ?
C15 H15A 0.9700 . ?
C15 H15B 0.9700 . ?
C15 C16 1.483(7) . ?
C15 O3 1.401(6) . ?
C16 H16A 0.9700 . ?
C16 H16B 0.9700 . ?
C16 C17 1.453(8) . ?
C17 H17A 0.9700 . ?
C17 H17B 0.9700 . ?
C17 C18 1.499(9) . ?
C18 H18A 0.9700 . ?
C18 H18B 0.9700 . ?
C18 O3 1.385(7) . ?

loop_
_geom_torsion_atom_site_label_1
_geom_torsion_atom_site_label_2
_geom_torsion_atom_site_label_3
_geom_torsion_atom_site_label_4
_geom_torsion
_geom_torsion_site_symmetry_1
_geom_torsion_site_symmetry_2
_geom_torsion_site_symmetry_3
_geom_torsion_site_symmetry_4
_geom_torsion_publ_flag
C1 C2 C3 C10 -172.1(3) . . . . ?
C1 C2 C3 N1 3.3(5) . . . . ?
C1 C2 C7 C8 174.5(3) . . . . ?
C2 C1 N2 C6 -5.9(5) . . . . ?
C2 C3 C10 C9 -2.0(5) . . . . ?
C2 C3 N1 C4 71.2(4) . . . . ?
C2 C7 C8 C9 -2.3(5) . . . . ?
C2 C7 C8 Cl1 179.8(3) . . . . ?
C3 C2 C7 C8 0.0(5) . . . . ?
C4 C5 C6 C14 -167.9(3) . . . . ?
C4 C5 C6 N2 5.4(5) . . . . ?
C4 C5 C11 C12 169.9(3) . . . . ?
C5 C4 N1 C3 -9.5(5) . . . . ?
C5 C6 C14 C13 -1.7(5) . . . . ?
C5 C6 N2 C1 66.8(5) . . . . ?
C5 C11 C12 C13 -1.1(5) . . . . ?
C5 C11 C12 Cl2 -179.6(3) . . . . ?
C6 C5 C11 C12 -0.2(5) . . . . ?
C7 C2 C3 C10 2.1(5) . . . . ?
C7 C2 C3 N1 177.6(3) . . . . ?
C7 C8 C9 C10 2.5(6) . . . . ?
C8 C9 C10 C3 -0.3(5) . . . . ?
C10 C3 N1 C4 -113.3(4) . . . . ?
C11 C5 C6 C14 1.6(5) . . . . ?
C11 C5 C6 N2 174.8(3) . . . . ?
C11 C12 C13 C14 1.0(6) . . . . ?
C12 C13 C14 C6 0.5(5) . . . . ?
C14 C6 N2 C1 -119.9(4) . . . . ?
Cl1 C8 C9 C10 -179.7(3) . . . . ?
Cl2 C12 C13 C14 179.4(3) . . . . ?
N1 C3 C10 C9 -177.5(3) . . . . ?
N1 C4 C5 C6 -64.2(5) . . . . ?
N1 C4 C5 C11 126.1(3) . . . . ?
N2 C1 C2 C3 -65.2(4) . . . . ?
N2 C1 C2 C7 120.5(3) . . . . ?
N2 C6 C14 C13 -175.1(3) . . . . ?
O1 C1 C2 C3 117.9(4) . . . . ?
O1 C1 C2 C7 -56.4(4) . . . . ?
O1 C1 N2 C6 170.9(3) . . . . ?
O2 C4 C5 C6 116.2(4) . . . . ?
O2 C4 C5 C11 -53.5(4) . . . . ?
O2 C4 N1 C3 170.1(3) . . . . ?
C15 C16 C17 C18 -5.4(8) . . . . ?
C16 C15 O3 C18 21.2(7) . . . . ?
C16 C17 C18 O3 18.2(8) . . . . ?
C17 C18 O3 C15 -24.6(7) . . . . ?
O3 C15 C16 C17 -9.0(7) . . . . ?
